data_4119104
loop_
_publ_author_name
'Shiraishi, Kouichi'
'Rajca, Andrzej'
'Pink, Maren'
'Rajca, Suchada'

_publ_section_title
;
 \p-Conjugated Conjoined Double Helicene via a Sequence of Three Oxidative
 CC- and NN-Homocouplings
;
_journal_issue 26
_journal_name_full 'Journal of the American Chemical Society'
_journal_page_first 9312
_journal_page_last 9313
_journal_paper_doi 10.1021/ja051521v
_journal_volume 127
_journal_year 2005
_chemical_formula_moiety 'C32 H40 N2'
_chemical_formula_sum 'C32 H40 N2'
_chemical_formula_weight 452.66
_chemical_name_systematic
; 
 ? 
;
_space_group_IT_number 15
_symmetry_cell_setting monoclinic
_symmetry_space_group_name_Hall '-C 2yc'
_symmetry_space_group_name_H-M 'C 1 2/c 1'
_atom_sites_solution_hydrogens mixed
_atom_sites_solution_primary direct
_atom_sites_solution_secondary difmap
_audit_creation_method SHELXL-97
_cell_angle_alpha 90.00
_cell_angle_beta 101.873(4)
_cell_angle_gamma 90.00
_cell_formula_units_Z 8
_cell_length_a 40.438(6)
_cell_length_b 6.3214(10)
_cell_length_c 20.700(3)
_cell_measurement_reflns_used 3356
_cell_measurement_temperature 120(2)
_cell_measurement_theta_max 26.32
_cell_measurement_theta_min 2.44
_cell_volume 5178.2(14)
_computing_cell_refinement 'SAINT (Bruker, 1999)'
_computing_data_collection 'SMART (Bruker, 1999)'
_computing_data_reduction 'SAINT (Bruker, 1999)'
_computing_molecular_graphics 'XTEL (local library)'
_computing_publication_material 'XCIF (Bruker, 1999), XTEL (local library)'
_computing_structure_refinement 'SHELXL-97 (Sheldrick, 1997)'
_computing_structure_solution 'SIR-92 (Altomare et al., 1993)'
_diffrn_ambient_temperature 120(2)
_diffrn_detector 'CCD area detector'
_diffrn_detector_area_resol_mean 44.52
_diffrn_detector_type 'Bruker SMART 6000'
_diffrn_measured_fraction_theta_full 0.997
_diffrn_measured_fraction_theta_max 0.997
_diffrn_measurement_details '0.30 degree frames measured for 30 seconds each'
_diffrn_measurement_device 'three-circle goniometer with fixed chi'
_diffrn_measurement_device_type 'Bruker Platform goniometer'
_diffrn_measurement_method \w-scans
_diffrn_radiation_monochromator graphite
_diffrn_radiation_source 'fine-focus sealed tube'
_diffrn_radiation_type MoK\a
_diffrn_radiation_wavelength 0.71073
_diffrn_reflns_av_R_equivalents 0.0677
_diffrn_reflns_av_sigmaI/netI 0.0436
_diffrn_reflns_limit_h_max 50
_diffrn_reflns_limit_h_min -50
_diffrn_reflns_limit_k_max 7
_diffrn_reflns_limit_k_min -7
_diffrn_reflns_limit_l_max 25
_diffrn_reflns_limit_l_min -25
_diffrn_reflns_number 33818
_diffrn_reflns_theta_full 26.45
_diffrn_reflns_theta_max 26.45
_diffrn_reflns_theta_min 2.01
_diffrn_standards_decay_% 0.0
_diffrn_standards_interval_time 1425
_diffrn_standards_number 57
_exptl_absorpt_coefficient_mu 0.067
_exptl_absorpt_correction_T_max 0.9894
_exptl_absorpt_correction_T_min 0.9868
_exptl_absorpt_correction_type multi-scan
_exptl_absorpt_process_details 'SADABS, R. Blessing (1995)'
_exptl_crystal_colour colorless
_exptl_crystal_density_diffrn 1.161
_exptl_crystal_density_method 'not measured'
_exptl_crystal_description block
_exptl_crystal_F_000 1968
_exptl_crystal_size_max 0.20
_exptl_crystal_size_mid 0.17
_exptl_crystal_size_min 0.16
_refine_diff_density_max 0.270
_refine_diff_density_min -0.227
_refine_diff_density_rms 0.044
_refine_ls_extinction_method none
_refine_ls_goodness_of_fit_ref 1.020
_refine_ls_hydrogen_treatment mixed
_refine_ls_matrix_type full
_refine_ls_number_parameters 385
_refine_ls_number_reflns 5310
_refine_ls_number_restraints 6
_refine_ls_restrained_S_all 1.043
_refine_ls_R_factor_all 0.0861
_refine_ls_R_factor_gt 0.0508
_refine_ls_shift/su_max 0.000
_refine_ls_shift/su_mean 0.000
_refine_ls_structure_factor_coef Fsqd
_refine_ls_weighting_details 'calc w=1/[\s^2^(Fo^2^)+(0.0658P)^2^+3.8443P] where P=(Fo^2^+2Fc^2^)/3'
_refine_ls_weighting_scheme calc
_refine_ls_wR_factor_gt 0.1249
_refine_ls_wR_factor_ref 0.1460
_reflns_number_gt 3533
_reflns_number_total 5310
_reflns_threshold_expression >2sigma(I)
_cod_data_source_file ja051521vsup1.cif
_cod_data_source_block 04469
_cod_depositor_comments
;
The following automatic conversions were performed:

'_exptl_absorpt_correction_type' value 'multi-scans' was replaced
with the value 'multi-scan' as specified in the replacement file
'src/cod-tools/trunk/data/replacement-values/replacement_values.lst'.

Automatic conversion script
Id: cif_fix_values 5376 2017-05-30 11:51:03Z andrius 
;
_cod_original_cell_volume 5178.3(14)
_cod_original_sg_symbol_H-M C2/c
_cod_database_code 4119104

loop_
_symmetry_equiv_pos_as_xyz
'x, y, z'
'-x, y, -z+1/2'
'x+1/2, y+1/2, z'
'-x+1/2, y+1/2, -z+1/2'
'-x, -y, -z'
'x, -y, z-1/2'
'-x+1/2, -y+1/2, -z'
'x+1/2, -y+1/2, z-1/2'

loop_
_atom_site_label
_atom_site_type_symbol
_atom_site_fract_x
_atom_site_fract_y
_atom_site_fract_z
_atom_site_U_iso_or_equiv
_atom_site_adp_type
_atom_site_occupancy
_atom_site_symmetry_multiplicity
_atom_site_calc_flag
_atom_site_refinement_flags
_atom_site_disorder_assembly
_atom_site_disorder_group
N1 N 0.18366(4) 0.6789(3) 0.20656(7) 0.0233(3) Uani 1 1 d . . .
H1N H 0.1872(5) 0.565(3) 0.2306(10) 0.032(6) Uiso 1 1 d . . .
N2 N 0.30185(4) 0.6867(3) 0.20202(7) 0.0230(3) Uani 1 1 d . . .
H2n H 0.3035(5) 0.565(3) 0.2254(10) 0.032(6) Uiso 1 1 d . . .
C1 C 0.08204(5) 0.8588(3) 0.14242(9) 0.0287(4) Uani 1 1 d . . .
C2 C 0.10754(4) 0.9509(3) 0.11619(9) 0.0266(4) Uani 1 1 d . . .
H2 H 0.1016 1.0596 0.0842 0.030(5) Uiso 1 1 calc R . .
C3 C 0.14163(4) 0.8913(3) 0.13458(8) 0.0232(4) Uani 1 1 d . . .
C4 C 0.16795(4) 1.0013(3) 0.10301(8) 0.0231(4) Uani 1 1 d . . .
C5 C 0.20326(4) 0.9126(3) 0.12982(8) 0.0211(4) Uani 1 1 d . . .
C6 C 0.23087(4) 0.9867(3) 0.10610(8) 0.0232(4) Uani 1 1 d . . .
H6 H 0.2269 1.0940 0.0733 0.021(5) Uiso 1 1 calc R . .
C7 C 0.26392(4) 0.9148(3) 0.12703(8) 0.0209(4) Uani 1 1 d . . .
C8 C 0.29249(4) 1.0074(3) 0.09772(8) 0.0220(4) Uani 1 1 d . . .
C9 C 0.32608(4) 0.8975(3) 0.12545(8) 0.0226(4) Uani 1 1 d . . .
C10 C 0.35514(5) 0.9551(3) 0.10325(9) 0.0276(4) Uani 1 1 d . . .
H10 H 0.3534 1.0640 0.0711 0.023(5) Uiso 1 1 calc R . .
C11 C 0.38661(5) 0.8618(3) 0.12558(9) 0.0279(4) Uani 1 1 d . A .
C12 C 0.38825(4) 0.6999(3) 0.17186(9) 0.0278(4) Uani 1 1 d . . .
H12 H 0.4091 0.6290 0.1872 0.037(6) Uiso 1 1 calc R . .
C13 C 0.36018(4) 0.6402(3) 0.19587(9) 0.0257(4) Uani 1 1 d . . .
H13 H 0.3620 0.5303 0.2277 0.021(5) Uiso 1 1 calc R . .
C14 C 0.32921(4) 0.7403(3) 0.17362(8) 0.0219(4) Uani 1 1 d . . .
C15 C 0.26922(4) 0.7587(3) 0.17602(8) 0.0200(4) Uani 1 1 d . . .
C16 C 0.24237(4) 0.6795(3) 0.20118(8) 0.0208(4) Uani 1 1 d . . .
H16 H 0.2464 0.5728 0.2342 0.019(5) Uiso 1 1 calc R . .
C17 C 0.20973(4) 0.7549(3) 0.17853(8) 0.0206(4) Uani 1 1 d . . .
C18 C 0.14995(4) 0.7339(3) 0.18234(8) 0.0227(4) Uani 1 1 d . . .
C19 C 0.12477(4) 0.6359(3) 0.20843(9) 0.0263(4) Uani 1 1 d . . .
H19 H 0.1306 0.5265 0.2402 0.021(5) Uiso 1 1 calc R . .
C20 C 0.09151(5) 0.6965(3) 0.18838(9) 0.0295(4) Uani 1 1 d . . .
H20 H 0.0746 0.6264 0.2062 0.036(6) Uiso 1 1 calc R . .
C21 C 0.04500(5) 0.9276(4) 0.12315(10) 0.0355(5) Uani 1 1 d . . .
C22 C 0.03336(6) 1.0083(5) 0.18477(12) 0.0582(8) Uani 1 1 d . . .
H22A H 0.0366 0.8971 0.2184 0.067(8) Uiso 1 1 calc R . .
H22B H 0.0094 1.0465 0.1731 0.076(9) Uiso 1 1 calc R . .
H22C H 0.0467 1.1330 0.2021 0.081(10) Uiso 1 1 calc R . .
C23 C 0.02328(5) 0.7381(4) 0.09410(13) 0.0481(6) Uani 1 1 d . . .
H23A H 0.0253 0.6255 0.1272 0.057(7) Uiso 1 1 calc R . .
H23B H 0.0310 0.6856 0.0552 0.074(9) Uiso 1 1 calc R . .
H23C H -0.0004 0.7821 0.0813 0.048(7) Uiso 1 1 calc R . .
C24 C 0.03968(5) 1.1041(4) 0.07189(12) 0.0440(6) Uani 1 1 d . . .
H24A H 0.0465 1.0545 0.0317 0.041(6) Uiso 1 1 calc R . .
H24B H 0.0534 1.2269 0.0895 0.046(7) Uiso 1 1 calc R . .
H24C H 0.0158 1.1443 0.0616 0.045(6) Uiso 1 1 calc R . .
C25 C 0.15883(5) 0.9670(3) 0.02764(8) 0.0300(4) Uani 1 1 d . . .
H25A H 0.1589 0.8152 0.0180 0.028(5) Uiso 1 1 calc R . .
H25B H 0.1755 1.0386 0.0070 0.032(5) Uiso 1 1 calc R . .
H25C H 0.1363 1.0253 0.0100 0.034(5) Uiso 1 1 calc R . .
C26 C 0.16777(5) 1.2400(3) 0.11803(9) 0.0283(4) Uani 1 1 d . . .
H26A H 0.1852 1.3107 0.0994 0.035(6) Uiso 1 1 calc R . .
H26B H 0.1723 1.2617 0.1659 0.036(6) Uiso 1 1 calc R . .
H26C H 0.1456 1.2995 0.0983 0.037(6) Uiso 1 1 calc R . .
C27 C 0.28396(4) 0.9793(3) 0.02224(8) 0.0266(4) Uani 1 1 d . . .
H27A H 0.2821 0.8283 0.0115 0.029(5) Uiso 1 1 calc R . .
H27B H 0.3019 1.0424 0.0031 0.034(5) Uiso 1 1 calc R . .
H27C H 0.2625 1.0496 0.0041 0.033(5) Uiso 1 1 calc R . .
C28 C 0.29584(5) 1.2448(3) 0.11457(9) 0.0285(4) Uani 1 1 d . . .
H28A H 0.2743 1.3158 0.0972 0.029(5) Uiso 1 1 calc R . .
H28B H 0.3136 1.3070 0.0946 0.035(6) Uiso 1 1 calc R . .
H28C H 0.3018 1.2625 0.1626 0.031(5) Uiso 1 1 calc R . .
C29 C 0.41793(5) 0.9375(4) 0.10139(10) 0.0397(5) Uani 1 1 d D . .
C30 C 0.41273(11) 1.0802(9) 0.0465(2) 0.0490(11) Uani 0.543(2) 1 d PD A 1
H30A H 0.3982 1.0130 0.0083 0.017(11) Uiso 0.543(2) 1 calc PR A 1
H30B H 0.4346 1.1156 0.0357 0.054(13) Uiso 0.543(2) 1 calc PR A 1
H30C H 0.4019 1.2096 0.0580 0.050(13) Uiso 0.543(2) 1 calc PR A 1
C31 C 0.44403(10) 1.0206(8) 0.1615(2) 0.0463(8) Uani 0.543(2) 1 d PD A 1
H31A H 0.4470 0.9157 0.1971 0.051(13) Uiso 0.543(2) 1 calc PR A 1
H31B H 0.4359 1.1535 0.1769 0.024(9) Uiso 0.543(2) 1 calc PR A 1
H31C H 0.4657 1.0452 0.1485 0.059(13) Uiso 0.543(2) 1 calc PR A 1
C32 C 0.43691(10) 0.7252(7) 0.0799(2) 0.0462(8) Uani 0.543(2) 1 d PD A 1
H32A H 0.4224 0.6582 0.0417 0.069(15) Uiso 0.543(2) 1 calc PR A 1
H32B H 0.4413 0.6251 0.1169 0.040(13) Uiso 0.543(2) 1 calc PR A 1
H32C H 0.4584 0.7662 0.0685 0.047(12) Uiso 0.543(2) 1 calc PR A 1
C30D C 0.40977(14) 0.9469(11) 0.0251(3) 0.0490(11) Uani 0.457(2) 1 d PD A 2
H30D H 0.4068 0.8030 0.0072 0.065(18) Uiso 0.457(2) 1 calc PR A 2
H30E H 0.4284 1.0160 0.0097 0.032(12) Uiso 0.457(2) 1 calc PR A 2
H30F H 0.3889 1.0276 0.0100 0.09(3) Uiso 0.457(2) 1 calc PR A 2
C31D C 0.42108(12) 1.1942(8) 0.1189(3) 0.0463(8) Uani 0.457(2) 1 d PD A 2
H31D H 0.4008 1.2674 0.0952 0.08(2) Uiso 0.457(2) 1 calc PR A 2
H31E H 0.4411 1.2522 0.1054 0.027(11) Uiso 0.457(2) 1 calc PR A 2
H31F H 0.4232 1.2142 0.1666 0.048(14) Uiso 0.457(2) 1 calc PR A 2
C32D C 0.44817(11) 0.8384(9) 0.1279(3) 0.0462(8) Uani 0.457(2) 1 d PD A 2
H32D H 0.4465 0.6877 0.1167 0.08(3) Uiso 0.457(2) 1 calc PR A 2
H32E H 0.4531 0.8547 0.1760 0.025(11) Uiso 0.457(2) 1 calc PR A 2
H32F H 0.4664 0.9027 0.1098 0.065(17) Uiso 0.457(2) 1 calc PR A 2

loop_
_atom_site_aniso_label
_atom_site_aniso_U_11
_atom_site_aniso_U_22
_atom_site_aniso_U_33
_atom_site_aniso_U_23
_atom_site_aniso_U_13
_atom_site_aniso_U_12
N1 0.0187(8) 0.0273(8) 0.0242(8) 0.0055(7) 0.0050(6) 0.0012(6)
N2 0.0188(8) 0.0252(8) 0.0249(8) 0.0034(7) 0.0046(6) -0.0001(6)
C1 0.0196(9) 0.0356(11) 0.0297(10) -0.0011(8) 0.0022(7) 0.0027(8)
C2 0.0229(9) 0.0310(10) 0.0245(9) 0.0015(8) 0.0017(7) 0.0031(8)
C3 0.0211(9) 0.0258(9) 0.0221(9) -0.0023(7) 0.0032(7) 0.0014(7)
C4 0.0212(9) 0.0268(10) 0.0208(9) 0.0025(7) 0.0035(7) 0.0024(7)
C5 0.0206(9) 0.0221(9) 0.0201(9) -0.0017(7) 0.0028(7) 0.0007(7)
C6 0.0256(9) 0.0227(9) 0.0206(9) 0.0018(7) 0.0035(7) -0.0004(7)
C7 0.0215(9) 0.0220(9) 0.0186(8) -0.0014(7) 0.0030(7) -0.0021(7)
C8 0.0210(9) 0.0236(9) 0.0210(9) 0.0023(7) 0.0032(7) -0.0032(7)
C9 0.0218(9) 0.0258(9) 0.0196(9) -0.0030(7) 0.0030(7) -0.0043(7)
C10 0.0258(10) 0.0332(10) 0.0236(9) 0.0006(8) 0.0045(7) -0.0070(8)
C11 0.0205(9) 0.0383(11) 0.0253(10) -0.0030(8) 0.0059(7) -0.0069(8)
C12 0.0188(9) 0.0344(11) 0.0293(10) -0.0031(8) 0.0026(7) -0.0013(8)
C13 0.0237(9) 0.0271(10) 0.0256(9) -0.0005(8) 0.0033(7) -0.0017(7)
C14 0.0193(9) 0.0243(9) 0.0217(9) -0.0027(7) 0.0033(7) -0.0035(7)
C15 0.0196(9) 0.0202(9) 0.0194(8) -0.0033(7) 0.0023(7) -0.0005(7)
C16 0.0219(9) 0.0202(9) 0.0199(8) 0.0010(7) 0.0034(7) 0.0007(7)
C17 0.0212(9) 0.0202(9) 0.0206(8) -0.0031(7) 0.0048(7) -0.0015(7)
C18 0.0196(9) 0.0256(9) 0.0226(9) -0.0033(7) 0.0039(7) 0.0010(7)
C19 0.0242(9) 0.0267(10) 0.0282(10) 0.0019(8) 0.0056(7) 0.0009(8)
C20 0.0190(9) 0.0365(11) 0.0331(10) 0.0012(8) 0.0059(8) -0.0020(8)
C21 0.0197(10) 0.0486(13) 0.0371(11) 0.0046(10) 0.0034(8) 0.0068(9)
C22 0.0339(13) 0.096(2) 0.0440(14) 0.0025(15) 0.0066(11) 0.0310(14)
C23 0.0202(10) 0.0632(16) 0.0570(15) 0.0134(13) -0.0014(10) -0.0012(10)
C24 0.0218(10) 0.0552(15) 0.0513(14) 0.0099(11) -0.0009(9) 0.0092(10)
C25 0.0241(10) 0.0417(12) 0.0228(9) 0.0020(8) 0.0019(7) 0.0029(8)
C26 0.0286(10) 0.0267(10) 0.0307(10) 0.0036(8) 0.0083(8) 0.0040(8)
C27 0.0222(9) 0.0349(11) 0.0228(9) 0.0023(8) 0.0052(7) -0.0021(8)
C28 0.0312(10) 0.0275(10) 0.0266(10) 0.0027(8) 0.0054(8) -0.0047(8)
C29 0.0267(11) 0.0609(15) 0.0331(11) -0.0041(10) 0.0101(8) -0.0164(10)
C30 0.0278(15) 0.071(3) 0.052(3) 0.018(2) 0.0167(17) -0.005(2)
C31 0.0332(17) 0.062(2) 0.0453(19) -0.0044(16) 0.0128(14) -0.0207(16)
C32 0.0264(16) 0.058(2) 0.058(2) 0.0094(17) 0.0178(15) 0.0019(15)
C30D 0.0278(15) 0.071(3) 0.052(3) 0.018(2) 0.0167(17) -0.005(2)
C31D 0.0332(17) 0.062(2) 0.0453(19) -0.0044(16) 0.0128(14) -0.0207(16)
C32D 0.0264(16) 0.058(2) 0.058(2) 0.0094(17) 0.0178(15) 0.0019(15)

loop_
_atom_type_symbol
_atom_type_description
_atom_type_scat_dispersion_real
_atom_type_scat_dispersion_imag
_atom_type_scat_source
C C 0.0033 0.0016 'International Tables Vol C Tables 4.2.6.8 and 6.1.1.4'
H H 0.0000 0.0000 'International Tables Vol C Tables 4.2.6.8 and 6.1.1.4'
N N 0.0061 0.0033 'International Tables Vol C Tables 4.2.6.8 and 6.1.1.4'

loop_
_geom_angle_atom_site_label_1
_geom_angle_atom_site_label_2
_geom_angle_atom_site_label_3
_geom_angle
C17 N1 C18 122.20(15)
C17 N1 H1N 118.2(14)
C18 N1 H1N 116.5(14)
C15 N2 C14 121.79(15)
C15 N2 H2n 116.4(13)
C14 N2 H2n 116.9(13)
C2 C1 C20 116.90(16)
C2 C1 C21 122.97(17)
C20 C1 C21 120.13(17)
C1 C2 C3 123.24(17)
C1 C2 H2 118.4
C3 C2 H2 118.4
C18 C3 C2 117.64(16)
C18 C3 C4 122.75(15)
C2 C3 C4 119.59(16)
C3 C4 C5 111.05(14)
C3 C4 C26 109.09(14)
C5 C4 C26 109.19(15)
C3 C4 C25 109.05(14)
C5 C4 C25 109.07(14)
C26 C4 C25 109.36(15)
C6 C5 C17 116.64(15)
C6 C5 C4 120.44(15)
C17 C5 C4 122.92(15)
C5 C6 C7 124.67(16)
C5 C6 H6 117.7
C7 C6 H6 117.7
C6 C7 C15 116.69(16)
C6 C7 C8 120.46(15)
C15 C7 C8 122.85(15)
C7 C8 C9 111.27(14)
C7 C8 C27 109.21(14)
C9 C8 C27 108.98(14)
C7 C8 C28 108.76(14)
C9 C8 C28 109.14(14)
C27 C8 C28 109.45(14)
C14 C9 C10 117.56(16)
C14 C9 C8 122.36(15)
C10 C9 C8 120.07(16)
C11 C10 C9 123.66(17)
C11 C10 H10 118.2
C9 C10 H10 118.2
C10 C11 C12 116.76(16)
C10 C11 C29 121.34(18)
C12 C11 C29 121.89(17)
C13 C12 C11 121.39(17)
C13 C12 H12 119.3
C11 C12 H12 119.3
C12 C13 C14 120.39(17)
C12 C13 H13 119.8
C14 C13 H13 119.8
C13 C14 C9 120.17(16)
C13 C14 N2 119.10(16)
C9 C14 N2 120.68(16)
C16 C15 N2 119.19(15)
C16 C15 C7 120.69(15)
N2 C15 C7 120.07(15)
C15 C16 C17 120.69(16)
C15 C16 H16 119.7
C17 C16 H16 119.7
N1 C17 C16 119.34(16)
N1 C17 C5 120.00(15)
C16 C17 C5 120.61(16)
C19 C18 C3 120.24(16)
C19 C18 N1 119.20(16)
C3 C18 N1 120.50(16)
C20 C19 C18 120.39(17)
C20 C19 H19 119.8
C18 C19 H19 119.8
C19 C20 C1 121.52(18)
C19 C20 H20 119.2
C1 C20 H20 119.2
C24 C21 C1 112.31(17)
C24 C21 C23 108.15(17)
C1 C21 C23 109.34(18)
C24 C21 C22 108.14(19)
C1 C21 C22 109.19(16)
C23 C21 C22 109.7(2)
C21 C22 H22A 109.5
C21 C22 H22B 109.5
H22A C22 H22B 109.5
C21 C22 H22C 109.5
H22A C22 H22C 109.5
H22B C22 H22C 109.5
C21 C23 H23A 109.5
C21 C23 H23B 109.5
H23A C23 H23B 109.5
C21 C23 H23C 109.5
H23A C23 H23C 109.5
H23B C23 H23C 109.5
C21 C24 H24A 109.5
C21 C24 H24B 109.5
H24A C24 H24B 109.5
C21 C24 H24C 109.5
H24A C24 H24C 109.5
H24B C24 H24C 109.5
C4 C25 H25A 109.5
C4 C25 H25B 109.5
H25A C25 H25B 109.5
C4 C25 H25C 109.5
H25A C25 H25C 109.5
H25B C25 H25C 109.5
C4 C26 H26A 109.5
C4 C26 H26B 109.5
H26A C26 H26B 109.5
C4 C26 H26C 109.5
H26A C26 H26C 109.5
H26B C26 H26C 109.5
C8 C27 H27A 109.5
C8 C27 H27B 109.5
H27A C27 H27B 109.5
C8 C27 H27C 109.5
H27A C27 H27C 109.5
H27B C27 H27C 109.5
C8 C28 H28A 109.5
C8 C28 H28B 109.5
H28A C28 H28B 109.5
C8 C28 H28C 109.5
H28A C28 H28C 109.5
H28B C28 H28C 109.5
C32D C29 C30 125.0(3)
C32D C29 C11 116.9(3)
C30 C29 C11 117.4(2)
C32D C29 C30D 114.1(4)
C30 C29 C30D 36.9(3)
C11 C29 C30D 109.2(2)
C32D C29 C31 55.5(3)
C30 C29 C31 112.8(3)
C11 C29 C31 108.4(2)
C30D C29 C31 140.8(3)
C32D C29 C32 46.9(3)
C30 C29 C32 107.4(3)
C11 C29 C32 107.2(2)
C30D C29 C32 76.7(3)
C31 C29 C32 102.4(3)
C32D C29 C31D 109.5(3)
C30 C29 C31D 63.3(3)
C11 C29 C31D 105.3(2)
C30D C29 C31D 100.2(4)
C31 C29 C31D 59.0(3)
C32 C29 C31D 146.4(3)
C29 C30 H30A 109.5
C29 C30 H30B 109.5
C29 C30 H30C 109.5
C29 C31 H31A 109.5
C29 C31 H31B 109.5
C29 C31 H31C 109.5
C29 C32 H32A 109.5
C29 C32 H32B 109.5
C29 C32 H32C 109.5
C29 C30D H30D 109.5
C29 C30D H30E 109.5
H30D C30D H30E 109.5
C29 C30D H30F 109.5
H30D C30D H30F 109.5
H30E C30D H30F 109.5
C29 C31D H31D 109.5
C29 C31D H31E 109.5
H31D C31D H31E 109.5
C29 C31D H31F 109.5
H31D C31D H31F 109.5
H31E C31D H31F 109.5
C29 C32D H32D 109.5
C29 C32D H32E 109.5
H32D C32D H32E 109.5
C29 C32D H32F 109.5
H32D C32D H32F 109.5
H32E C32D H32F 109.5

loop_
_geom_bond_atom_site_label_1
_geom_bond_atom_site_label_2
_geom_bond_distance
N1 C17 1.389(2)
N1 C18 1.396(2)
N1 H1N 0.87(2)
N2 C15 1.395(2)
N2 C14 1.397(2)
N2 H2n 0.91(2)
C1 C2 1.388(3)
C1 C20 1.398(3)
C1 C21 1.531(3)
C2 C3 1.404(2)
C2 H2 0.9500
C3 C18 1.394(2)
C3 C4 1.526(2)
C4 C5 1.528(2)
C4 C26 1.541(2)
C4 C25 1.543(2)
C5 C6 1.390(2)
C5 C17 1.404(2)
C6 C7 1.394(2)
C6 H6 0.9500
C7 C15 1.399(2)
C7 C8 1.528(2)
C8 C9 1.528(2)
C8 C27 1.539(2)
C8 C28 1.540(2)
C9 C14 1.395(2)
C9 C10 1.396(2)
C10 C11 1.392(3)
C10 H10 0.9500
C11 C12 1.394(3)
C11 C29 1.531(3)
C12 C13 1.382(3)
C12 H12 0.9500
C13 C14 1.394(2)
C13 H13 0.9500
C15 C16 1.390(2)
C16 C17 1.391(2)
C16 H16 0.9500
C18 C19 1.392(2)
C19 C20 1.378(2)
C19 H19 0.9500
C20 H20 0.9500
C21 C24 1.524(3)
C21 C23 1.533(3)
C21 C22 1.535(3)
C22 H22A 0.9800
C22 H22B 0.9800
C22 H22C 0.9800
C23 H23A 0.9800
C23 H23B 0.9800
C23 H23C 0.9800
C24 H24A 0.9800
C24 H24B 0.9800
C24 H24C 0.9800
C25 H25A 0.9800
C25 H25B 0.9800
C25 H25C 0.9800
C26 H26A 0.9800
C26 H26B 0.9800
C26 H26C 0.9800
C27 H27A 0.9800
C27 H27B 0.9800
C27 H27C 0.9800
C28 H28A 0.9800
C28 H28B 0.9800
C28 H28C 0.9800
C29 C32D 1.383(5)
C29 C30 1.432(5)
C29 C30D 1.547(6)
C29 C31 1.548(4)
C29 C32 1.652(5)
C29 C31D 1.662(6)
C30 H30A 0.9800
C30 H30B 0.9800
C30 H30C 0.9800
C31 H31A 0.9800
C31 H31B 0.9800
C31 H31C 0.9800
C32 H32A 0.9800
C32 H32B 0.9800
C32 H32C 0.9800
C30D H30D 0.9800
C30D H30E 0.9800
C30D H30F 0.9800
C31D H31D 0.9800
C31D H31E 0.9800
C31D H31F 0.9800
C32D H32D 0.9800
C32D H32E 0.9800
C32D H32F 0.9800

loop_
_geom_torsion_atom_site_label_1
_geom_torsion_atom_site_label_2
_geom_torsion_atom_site_label_3
_geom_torsion_atom_site_label_4
_geom_torsion
C20 C1 C2 C3 -1.2(3)
C21 C1 C2 C3 178.76(18)
C1 C2 C3 C18 -1.0(3)
C1 C2 C3 C4 179.92(17)
C18 C3 C4 C5 1.1(2)
C2 C3 C4 C5 -179.92(15)
C18 C3 C4 C26 -119.32(18)
C2 C3 C4 C26 59.7(2)
C18 C3 C4 C25 121.29(18)
C2 C3 C4 C25 -59.7(2)
C3 C4 C5 C6 178.10(15)
C26 C4 C5 C6 -61.6(2)
C25 C4 C5 C6 57.9(2)
C3 C4 C5 C17 -1.7(2)
C26 C4 C5 C17 118.63(18)
C25 C4 C5 C17 -121.91(18)
C17 C5 C6 C7 0.3(3)
C4 C5 C6 C7 -179.50(16)
C5 C6 C7 C15 -0.8(3)
C5 C6 C7 C8 -179.93(16)
C6 C7 C8 C9 -177.19(15)
C15 C7 C8 C9 3.7(2)
C6 C7 C8 C27 -56.8(2)
C15 C7 C8 C27 124.10(17)
C6 C7 C8 C28 62.6(2)
C15 C7 C8 C28 -116.51(18)
C7 C8 C9 C14 -2.7(2)
C27 C8 C9 C14 -123.24(17)
C28 C8 C9 C14 117.28(18)
C7 C8 C9 C10 178.04(15)
C27 C8 C9 C10 57.6(2)
C28 C8 C9 C10 -61.9(2)
C14 C9 C10 C11 1.3(3)
C8 C9 C10 C11 -179.49(17)
C9 C10 C11 C12 1.1(3)
C9 C10 C11 C29 -177.60(17)
C10 C11 C12 C13 -2.1(3)
C29 C11 C12 C13 176.64(18)
C11 C12 C13 C14 0.6(3)
C12 C13 C14 C9 1.9(3)
C12 C13 C14 N2 -175.66(16)
C10 C9 C14 C13 -2.8(3)
C8 C9 C14 C13 178.02(16)
C10 C9 C14 N2 174.75(16)
C8 C9 C14 N2 -4.5(3)
C15 N2 C14 C13 -170.98(16)
C15 N2 C14 C9 11.5(2)
C14 N2 C15 C16 172.04(16)
C14 N2 C15 C7 -10.4(2)
C6 C7 C15 C16 0.9(2)
C8 C7 C15 C16 179.96(15)
C6 C7 C15 N2 -176.63(15)
C8 C7 C15 N2 2.5(2)
N2 C15 C16 C17 177.04(15)
C7 C15 C16 C17 -0.5(3)
C18 N1 C17 C16 -174.32(16)
C18 N1 C17 C5 8.4(3)
C15 C16 C17 N1 -177.34(15)
C15 C16 C17 C5 0.0(3)
C6 C5 C17 N1 177.41(15)
C4 C5 C17 N1 -2.8(3)
C6 C5 C17 C16 0.1(2)
C4 C5 C17 C16 179.94(16)
C2 C3 C18 C19 2.3(3)
C4 C3 C18 C19 -178.63(16)
C2 C3 C18 N1 -174.98(16)
C4 C3 C18 N1 4.0(3)
C17 N1 C18 C19 173.61(16)
C17 N1 C18 C3 -9.0(3)
C3 C18 C19 C20 -1.4(3)
N1 C18 C19 C20 175.94(17)
C18 C19 C20 C1 -0.9(3)
C2 C1 C20 C19 2.2(3)
C21 C1 C20 C19 -177.76(18)
C2 C1 C21 C24 0.8(3)
C20 C1 C21 C24 -179.26(18)
C2 C1 C21 C23 120.8(2)
C20 C1 C21 C23 -59.2(2)
C2 C1 C21 C22 -119.2(2)
C20 C1 C21 C22 60.8(3)
C10 C11 C29 C32D 178.3(3)
C12 C11 C29 C32D -0.4(4)
C10 C11 C29 C30 -11.0(4)
C12 C11 C29 C30 170.3(3)
C10 C11 C29 C30D -50.3(4)
C12 C11 C29 C30D 131.0(3)
C10 C11 C29 C31 118.3(3)
C12 C11 C29 C31 -60.4(3)
C10 C11 C29 C32 -131.9(3)
C12 C11 C29 C32 49.5(3)
C10 C11 C29 C31D 56.5(3)
C12 C11 C29 C31D -122.2(3)
